data_4314029
loop_
_publ_author_name
'Angelo Maspero'
'Ibrahim Kani'
'Ahmed A. Mohamed'
'Mohammad A. Omary'
'Richard J. Staples'
'John P. Fackler'

_publ_contact_author_address
; Department of Chemistry
    Texas A&M University
College Station, TX 77843
;
_publ_contact_author_email fackler@mail.chem.tamu.edu
_publ_contact_author_name 'John P. Fackler'
_publ_section_title
;
 Syntheses and Structures of Dinuclear Gold(I) Dithiophosphonate Complexes
 and the Reaction of the Dithiophosphonate Complexes with Phosphines:
 Diverse Coordination Types
;
_journal_name_full 'Inorganic Chemistry'
_journal_page_first 5311
_journal_page_last 5319
_journal_paper_doi 10.1021/ic034114y
_journal_volume 42
_journal_year 2003
_chemical_formula_sum 'C24 H32 Au2 O4 P2 S4'
_chemical_formula_weight 968.61
_chemical_name_systematic
; 
 ? 
;
_space_group_IT_number 14
_symmetry_cell_setting monoclinic
_symmetry_space_group_name_Hall '-P 2ybc'
_symmetry_space_group_name_H-M 'P 1 21/c 1'
_atom_sites_solution_hydrogens geom
_atom_sites_solution_primary direct
_atom_sites_solution_secondary difmap
_audit_creation_method SHELXL-97
_cell_angle_alpha 90.00
_cell_angle_beta 99.889(1)
_cell_angle_gamma 90.00
_cell_formula_units_Z 2
_cell_length_a 8.5087(3)
_cell_length_b 9.7968(3)
_cell_length_c 18.2039(6)
_cell_measurement_reflns_used 150
_cell_measurement_temperature 213(2)
_cell_measurement_theta_max 20.83
_cell_measurement_theta_min 4.76
_cell_volume 1494.90(9)
_computing_cell_refinement 'SMART (Bruker, V4.050, 1995)'
_computing_data_collection 'ASTRO (Bruker, V4.050, 1995)'
_computing_data_reduction 'SAINT (Bruker, V5.A06, 1997)'
_computing_molecular_graphics 'SHELXTL (Bruker, 1998, ver 5.10)'
_computing_publication_material 'CIFTAB (Sheldrick, 1997)'
_computing_structure_refinement 'SHELXL-97 (Sheldrick, 1997)'
_computing_structure_solution 'SHELXS-97 (Sheldrick, 1990)'
_diffrn_ambient_temperature 213(2)
_diffrn_measured_fraction_theta_full 0.903
_diffrn_measured_fraction_theta_max 0.903
_diffrn_measurement_method '\w, 0.3 deg'
_diffrn_radiation_monochromator graphite
_diffrn_radiation_source 'fine-focus sealed tube'
_diffrn_radiation_type MoK\a
_diffrn_radiation_wavelength 0.71073
_diffrn_reflns_av_R_equivalents 0.0332
_diffrn_reflns_av_sigmaI/netI 0.0307
_diffrn_reflns_limit_h_max 10
_diffrn_reflns_limit_h_min -7
_diffrn_reflns_limit_k_max 12
_diffrn_reflns_limit_k_min -11
_diffrn_reflns_limit_l_max 12
_diffrn_reflns_limit_l_min -23
_diffrn_reflns_number 9095
_diffrn_reflns_theta_full 27.70
_diffrn_reflns_theta_max 27.70
_diffrn_reflns_theta_min 2.27
_diffrn_standards_decay_% <1
_diffrn_standards_interval_count 0
_diffrn_standards_number 0
_exptl_absorpt_coefficient_mu 10.218
_exptl_absorpt_correction_T_max 0.942282
_exptl_absorpt_correction_T_min 0.587649
_exptl_absorpt_correction_type empirical
_exptl_crystal_colour yellow
_exptl_crystal_density_diffrn 2.152
_exptl_crystal_density_method 'not measured'
_exptl_crystal_F_000 920
_exptl_crystal_size_max 0.10
_exptl_crystal_size_mid 0.10
_exptl_crystal_size_min 0.10
_refine_diff_density_max 1.039
_refine_diff_density_min -0.893
_refine_diff_density_rms 0.114
_refine_ls_extinction_method none
_refine_ls_goodness_of_fit_ref 1.000
_refine_ls_hydrogen_treatment mixed
_refine_ls_matrix_type full
_refine_ls_number_parameters 163
_refine_ls_number_reflns 3162
_refine_ls_number_restraints 0
_refine_ls_restrained_S_all 1.000
_refine_ls_R_factor_all 0.0397
_refine_ls_R_factor_gt 0.0291
_refine_ls_shift/su_max 0.099
_refine_ls_shift/su_mean 0.007
_refine_ls_structure_factor_coef Fsqd
_refine_ls_weighting_details 'calc w=1/[\s^2^(Fo^2^)+(0.0405P)^2^+2.0626P] where P=(Fo^2^+2Fc^2^)/3'
_refine_ls_weighting_scheme calc
_refine_ls_wR_factor_gt 0.0708
_refine_ls_wR_factor_ref 0.0757
_reflns_number_gt 2635
_reflns_number_total 3162
_reflns_threshold_expression >2sigma(I)
_cod_data_source_file ic034114ysi20030604_012934_1.cif
_cod_data_source_block complex1
_cod_depositor_comments
;
The following automatic conversions were performed:

'_symmetry_cell_setting' value 'Monoclinic' changed to 'monoclinic'
according to the built-in table from CIF Core dictionary named
'cif_core.dic' version 2.4.1 from
2010-06-29.

'_exptl_absorpt_correction_type' value 'Empirical'
changed to 'empirical' according to the built-in table from CIF Core
dictionary named 'cif_core.dic' version 2.4.1 from 2010-06-29.

Automatic conversion script
Id: cif_fix_values 1646 2011-03-28 12:23:43Z adriana 
;
_cod_database_code 4314029

loop_
_symmetry_equiv_pos_as_xyz
'x, y, z'
'-x, y+1/2, -z+1/2'
'-x, -y, -z'
'x, -y-1/2, z-1/2'

loop_
_atom_site_label
_atom_site_type_symbol
_atom_site_fract_x
_atom_site_fract_y
_atom_site_fract_z
_atom_site_U_iso_or_equiv
_atom_site_adp_type
_atom_site_occupancy
_atom_site_symmetry_multiplicity
_atom_site_calc_flag
_atom_site_refinement_flags
_atom_site_disorder_assembly
_atom_site_disorder_group
Au1 Au 0.62280(3) 0.40707(2) 0.049255(12) 0.04461(9) Uani 1 1 d . . .
S1 S 0.47068(18) 0.21230(16) 0.02715(8) 0.0508(3) Uani 1 1 d . . .
S2 S 0.80249(18) 0.58098(14) 0.08160(9) 0.0513(4) Uani 1 1 d . . .
P1 P 0.65941(17) 0.74675(14) 0.07404(8) 0.0421(3) Uani 1 1 d . . .
O1 O 0.5522(5) 0.7275(4) 0.1361(2) 0.0511(9) Uani 1 1 d . . .
O2 O 1.0962(5) 1.2089(4) 0.1710(2) 0.0610(11) Uani 1 1 d . . .
C1 C 0.4354(12) 0.8458(14) 0.1528(7) 0.126(4) Uani 1 1 d . . .
H1A H 0.4501 0.9323 0.1267 0.152 Uiso 1 1 calc R . .
C2 C 0.4485(12) 0.8626(12) 0.2396(6) 0.118(4) Uani 1 1 d . . .
H2A H 0.5580 0.8471 0.2654 0.141 Uiso 1 1 calc R . .
H2B H 0.4136 0.9535 0.2524 0.141 Uiso 1 1 calc R . .
C3 C 0.3407(11) 0.7566(8) 0.2582(4) 0.079(2) Uani 1 1 d . . .
H3A H 0.2607 0.7962 0.2847 0.095 Uiso 1 1 calc R . .
H3B H 0.4004 0.6867 0.2899 0.095 Uiso 1 1 calc R . .
C4 C 0.2624(9) 0.6960(8) 0.1858(4) 0.074(2) Uani 1 1 d . . .
H4A H 0.3048 0.6044 0.1799 0.089 Uiso 1 1 calc R . .
H4B H 0.1470 0.6887 0.1845 0.089 Uiso 1 1 calc R . .
C5 C 0.2947(16) 0.7834(11) 0.1272(5) 0.116(4) Uani 1 1 d . . .
H5A H 0.3019 0.7300 0.0824 0.140 Uiso 1 1 calc R . .
H5B H 0.2095 0.8512 0.1148 0.140 Uiso 1 1 calc R . .
C6 C 0.7884(6) 0.8908(5) 0.1002(3) 0.0399(11) Uani 1 1 d . . .
C7 C 0.8125(7) 0.9918(6) 0.0503(3) 0.0476(13) Uani 1 1 d . . .
H7A H 0.7582 0.9868 0.0009 0.057 Uiso 1 1 calc R . .
C8 C 0.9137(7) 1.0994(5) 0.0713(3) 0.0474(13) Uani 1 1 d . . .
H8A H 0.9284 1.1670 0.0364 0.057 Uiso 1 1 calc R . .
C9 C 0.9940(7) 1.1076(5) 0.1441(3) 0.0464(13) Uani 1 1 d . . .
C10 C 0.9728(8) 1.0052(6) 0.1950(3) 0.0526(14) Uani 1 1 d . . .
H10A H 1.0288 1.0092 0.2442 0.063 Uiso 1 1 calc R . .
C11 C 0.8701(7) 0.8983(6) 0.1732(3) 0.0507(14) Uani 1 1 d . . .
H11A H 0.8551 0.8303 0.2078 0.061 Uiso 1 1 calc R . .
C12 C 1.1205(8) 1.3176(6) 0.1211(4) 0.0630(17) Uani 1 1 d . . .
H12A H 1.1949 1.3834 0.1473 0.094 Uiso 1 1 calc R . .
H12B H 1.0195 1.3621 0.1030 0.094 Uiso 1 1 calc R . .
H12C H 1.1635 1.2805 0.0793 0.094 Uiso 1 1 calc R . .

loop_
_atom_site_aniso_label
_atom_site_aniso_U_11
_atom_site_aniso_U_22
_atom_site_aniso_U_33
_atom_site_aniso_U_23
_atom_site_aniso_U_13
_atom_site_aniso_U_12
Au1 0.04477(14) 0.04518(13) 0.04114(13) -0.00055(9) -0.00037(9) 0.01273(9)
S1 0.0490(8) 0.0518(8) 0.0478(8) 0.0077(6) -0.0023(6) 0.0054(6)
S2 0.0431(8) 0.0468(8) 0.0599(9) -0.0050(6) -0.0028(7) 0.0140(6)
P1 0.0414(8) 0.0434(8) 0.0406(7) 0.0020(6) 0.0044(6) 0.0109(6)
O1 0.050(2) 0.054(2) 0.053(2) 0.0073(18) 0.0169(18) 0.0124(18)
O2 0.070(3) 0.054(2) 0.057(3) -0.010(2) 0.007(2) -0.006(2)
C1 0.069(6) 0.190(12) 0.127(9) 0.081(9) 0.039(6) -0.002(7)
C2 0.064(6) 0.165(10) 0.126(9) -0.062(8) 0.022(5) -0.051(6)
C3 0.105(6) 0.079(5) 0.057(4) 0.002(4) 0.022(4) 0.006(4)
C4 0.071(5) 0.061(4) 0.083(5) -0.006(4) -0.004(4) 0.000(3)
C5 0.187(12) 0.099(7) 0.064(5) -0.007(5) 0.025(7) 0.029(8)
C6 0.038(3) 0.042(3) 0.040(3) -0.002(2) 0.007(2) 0.007(2)
C7 0.047(3) 0.051(3) 0.043(3) 0.001(2) 0.003(2) 0.010(2)
C8 0.055(4) 0.041(3) 0.046(3) 0.006(2) 0.007(3) 0.006(2)
C9 0.046(3) 0.043(3) 0.051(3) -0.009(2) 0.007(3) 0.013(2)
C10 0.060(4) 0.057(4) 0.040(3) -0.001(3) 0.007(3) 0.006(3)
C11 0.053(4) 0.052(3) 0.047(3) 0.001(3) 0.008(3) 0.006(3)
C12 0.068(4) 0.049(4) 0.069(4) 0.001(3) 0.005(3) -0.001(3)

loop_
_atom_type_symbol
_atom_type_description
_atom_type_scat_dispersion_real
_atom_type_scat_dispersion_imag
_atom_type_scat_source
C C 0.0033 0.0016 'International Tables Vol C Tables 4.2.6.8 and 6.1.1.4'
H H 0.0000 0.0000 'International Tables Vol C Tables 4.2.6.8 and 6.1.1.4'
O O 0.0106 0.0060 'International Tables Vol C Tables 4.2.6.8 and 6.1.1.4'
P P 0.1023 0.0942 'International Tables Vol C Tables 4.2.6.8 and 6.1.1.4'
S S 0.1246 0.1234 'International Tables Vol C Tables 4.2.6.8 and 6.1.1.4'
Au Au -2.0133 8.8022 'International Tables Vol C Tables 4.2.6.8 and 6.1.1.4'

loop_
_geom_angle_atom_site_label_1
_geom_angle_atom_site_label_2
_geom_angle_atom_site_label_3
_geom_angle
_geom_angle_site_symmetry_1
_geom_angle_site_symmetry_3
_geom_angle_publ_flag
S2 Au1 S1 171.49(5) . . ?
S2 Au1 Au1 93.75(4) . 3_665 ?
S1 Au1 Au1 94.75(4) . 3_665 ?
P1 S1 Au1 101.44(8) 3_665 . ?
P1 S2 Au1 102.24(8) . . ?
O1 P1 C6 107.8(2) . . ?
O1 P1 S1 112.47(17) . 3_665 ?
C6 P1 S1 107.39(19) . 3_665 ?
O1 P1 S2 105.69(16) . . ?
C6 P1 S2 106.22(18) . . ?
S1 P1 S2 116.83(9) 3_665 . ?
P1 O1 C1 120.4(4) . . ?
C9 O2 C12 117.8(5) . . ?
C5 C1 C2 107.3(7) . . ?
C5 C1 O1 98.7(11) . . ?
C2 C1 O1 109.2(8) . . ?
C3 C2 C1 102.7(7) . . ?
C2 C3 C4 106.3(7) . . ?
C5 C4 C3 107.8(7) . . ?
C1 C5 C4 106.6(9) . . ?
C7 C6 C11 118.9(5) . . ?
C7 C6 P1 122.7(4) . . ?
C11 C6 P1 118.4(4) . . ?
C8 C7 C6 121.6(5) . . ?
C7 C8 C9 119.5(5) . . ?
O2 C9 C8 124.7(5) . . ?
O2 C9 C10 115.8(5) . . ?
C8 C9 C10 119.6(5) . . ?
C11 C10 C9 120.2(6) . . ?
C10 C11 C6 120.2(6) . . ?

loop_
_geom_bond_atom_site_label_1
_geom_bond_atom_site_label_2
_geom_bond_distance
_geom_bond_site_symmetry_2
_geom_bond_publ_flag
Au1 S2 2.2973(16) . ?
Au1 S1 2.3020(16) . ?
Au1 Au1 3.1002(4) 3_665 ?
S1 P1 2.020(2) 3_665 ?
S2 P1 2.0201(19) . ?
P1 O1 1.580(4) . ?
P1 C6 1.801(5) . ?
P1 S1 2.020(2) 3_665 ?
O1 C1 1.589(13) . ?
O2 C9 1.355(7) . ?
O2 C12 1.437(7) . ?
C1 C5 1.354(14) . ?
C1 C2 1.574(15) . ?
C2 C3 1.463(12) . ?
C3 C4 1.494(10) . ?
C4 C5 1.431(12) . ?
C6 C7 1.381(8) . ?
C6 C11 1.393(8) . ?
C7 C8 1.373(8) . ?
C8 C9 1.386(8) . ?
C9 C10 1.398(8) . ?
C10 C11 1.377(9) . ?

loop_
_geom_torsion_atom_site_label_1
_geom_torsion_atom_site_label_2
_geom_torsion_atom_site_label_3
_geom_torsion_atom_site_label_4
_geom_torsion
_geom_torsion_site_symmetry_1
_geom_torsion_site_symmetry_2
_geom_torsion_site_symmetry_3
_geom_torsion_site_symmetry_4
_geom_torsion_publ_flag
S2 Au1 S1 P1 -150.8(3) . . . 3_665 ?
Au1 Au1 S1 P1 27.02(7) 3_665 . . 3_665 ?
S1 Au1 S2 P1 -154.6(3) . . . . ?
Au1 Au1 S2 P1 27.63(7) 3_665 . . . ?
Au1 S2 P1 O1 64.62(18) . . . . ?
Au1 S2 P1 C6 178.95(19) . . . . ?
Au1 S2 P1 S1 -61.32(12) . . . 3_665 ?
C6 P1 O1 C1 60.5(7) . . . . ?
S1 P1 O1 C1 -57.6(7) 3_665 . . . ?
S2 P1 O1 C1 173.8(6) . . . . ?
P1 O1 C1 C5 111.9(6) . . . . ?
P1 O1 C1 C2 -136.3(6) . . . . ?
C5 C1 C2 C3 22.7(13) . . . . ?
O1 C1 C2 C3 -83.3(9) . . . . ?
C1 C2 C3 C4 -5.1(11) . . . . ?
C2 C3 C4 C5 -12.8(11) . . . . ?
C2 C1 C5 C4 -31.3(13) . . . . ?
O1 C1 C5 C4 82.1(8) . . . . ?
C3 C4 C5 C1 28.2(12) . . . . ?
O1 P1 C6 C7 -134.2(4) . . . . ?
S1 P1 C6 C7 -12.8(5) 3_665 . . . ?
S2 P1 C6 C7 112.9(4) . . . . ?
O1 P1 C6 C11 47.5(5) . . . . ?
S1 P1 C6 C11 168.9(4) 3_665 . . . ?
S2 P1 C6 C11 -65.4(4) . . . . ?
C11 C6 C7 C8 -0.5(8) . . . . ?
P1 C6 C7 C8 -178.8(4) . . . . ?
C6 C7 C8 C9 -0.1(9) . . . . ?
C12 O2 C9 C8 1.5(8) . . . . ?
C12 O2 C9 C10 -179.2(5) . . . . ?
C7 C8 C9 O2 -179.8(5) . . . . ?
C7 C8 C9 C10 1.0(9) . . . . ?
O2 C9 C10 C11 179.4(5) . . . . ?
C8 C9 C10 C11 -1.4(9) . . . . ?
C9 C10 C11 C6 0.8(9) . . . . ?
C7 C6 C11 C10 0.1(8) . . . . ?
P1 C6 C11 C10 178.5(4) . . . . ?
